data_4501165
loop_
_publ_author_name
'Yan, Xuhuan'
'Li, Yafei'
'Wang, Qiong'
'Huang, Xiaoguang'
'Zhang, Ye'
'Gao, Cunji'
'Liu, Weisheng'
'Tang, Yu'
'Zhang, Hongrui'
'Shao, Yongliang'

_publ_section_title
;
 Two- to One-Dimensional: Radii-Dependent Self-Assembly Crystal Structures
 and Luminescent Properties of Lanthanide Coordination Polymers with an
 Amide Type Semirigid Bridging Ligand
;
_journal_issue 9
_journal_name_full 'Crystal Growth &amp; Design'
_journal_page_first 4205
_journal_paper_doi 10.1021/cg200816f
_journal_volume 11
_journal_year 2011
_chemical_formula_sum 'C54 H46 N6 O15 Tb'
_chemical_formula_weight 1177.89
_chemical_name_systematic
; 
 ? 
;
_space_group_IT_number 14
_symmetry_cell_setting monoclinic
_symmetry_space_group_name_Hall '-P 2yn'
_symmetry_space_group_name_H-M 'P 1 21/n 1'
_atom_sites_solution_hydrogens geom
_atom_sites_solution_primary direct
_atom_sites_solution_secondary difmap
_audit_creation_method SHELXL-97
_cell_angle_alpha 90.00
_cell_angle_beta 99.494(4)
_cell_angle_gamma 90.00
_cell_formula_units_Z 4
_cell_length_a 12.3915(9)
_cell_length_b 20.3621(15)
_cell_length_c 20.8378(15)
_cell_measurement_reflns_used 4185
_cell_measurement_temperature 296(2)
_cell_measurement_theta_max 21.24
_cell_measurement_theta_min 2.30
_cell_volume 5185.7(7)
_computing_cell_refinement 'Bruker SAINT'
_computing_data_collection 'Bruker APEX2'
_computing_data_reduction 'Bruker SAINT'
_computing_molecular_graphics 'Bruker SHELXTL'
_computing_publication_material 'Bruker SHELXTL'
_computing_structure_refinement 'SHELXL-97 (Sheldrick, 2008)'
_computing_structure_solution 'SHELXS-97 (Sheldrick, 2008)'
_diffrn_ambient_temperature 296(2)
_diffrn_measured_fraction_theta_full 0.996
_diffrn_measured_fraction_theta_max 0.996
_diffrn_measurement_device_type 'Bruker APEX-II CCD'
_diffrn_measurement_method '\f and \w scans'
_diffrn_radiation_monochromator graphite
_diffrn_radiation_source 'fine-focus sealed tube'
_diffrn_radiation_type MoK\a
_diffrn_radiation_wavelength 0.71073
_diffrn_reflns_av_R_equivalents 0.0593
_diffrn_reflns_av_sigmaI/netI 0.0725
_diffrn_reflns_limit_h_max 15
_diffrn_reflns_limit_h_min -14
_diffrn_reflns_limit_k_max 23
_diffrn_reflns_limit_k_min -24
_diffrn_reflns_limit_l_max 19
_diffrn_reflns_limit_l_min -25
_diffrn_reflns_number 27845
_diffrn_reflns_theta_full 25.50
_diffrn_reflns_theta_max 25.50
_diffrn_reflns_theta_min 1.98
_exptl_absorpt_coefficient_mu 1.439
_exptl_absorpt_correction_T_max 0.6803
_exptl_absorpt_correction_T_min 0.6328
_exptl_absorpt_correction_type multi-scan
_exptl_absorpt_process_details SADABS
_exptl_crystal_colour colorless
_exptl_crystal_density_diffrn 1.509
_exptl_crystal_density_method 'not measured'
_exptl_crystal_description block
_exptl_crystal_F_000 2388
_exptl_crystal_size_max 0.35
_exptl_crystal_size_mid 0.32
_exptl_crystal_size_min 0.29
_refine_diff_density_max 0.508
_refine_diff_density_min -1.118
_refine_diff_density_rms 0.086
_refine_ls_extinction_method none
_refine_ls_goodness_of_fit_ref 0.987
_refine_ls_hydrogen_treatment mixed
_refine_ls_matrix_type full
_refine_ls_number_parameters 714
_refine_ls_number_reflns 9609
_refine_ls_number_restraints 1
_refine_ls_restrained_S_all 0.987
_refine_ls_R_factor_all 0.0950
_refine_ls_R_factor_gt 0.0463
_refine_ls_shift/su_max 0.002
_refine_ls_shift/su_mean 0.000
_refine_ls_structure_factor_coef Fsqd
_refine_ls_weighting_details 'calc w=1/[\s^2^(Fo^2^)+(0.0628P)^2^+0.4828P] where P=(Fo^2^+2Fc^2^)/3'
_refine_ls_weighting_scheme calc
_refine_ls_wR_factor_gt 0.1067
_refine_ls_wR_factor_ref 0.1284
_reflns_number_gt 5875
_reflns_number_total 9609
_reflns_threshold_expression >2sigma(I)
_cod_data_source_file cg200816f_si_002.cif
_cod_data_source_block p21c_(Compound_6)
_cod_depositor_comments
;
The following automatic conversions were performed:

'_symmetry_cell_setting' value 'Monoclinic' changed to 'monoclinic'
according to /home/saulius/struct/CIF-dictionaries/cif_core.dic
dictionary named 'cif_core.dic' version 2.4.1 from 2010-06-29.

Automatic conversion script
Id: cif_fix_values 1715 2011-07-08 13:25:40Z adriana 
;
_cod_original_sg_symbol_H-M P2(1)/n
_cod_database_code 4501165

loop_
_symmetry_equiv_pos_as_xyz
'x, y, z'
'-x+1/2, y+1/2, -z+1/2'
'-x, -y, -z'
'x-1/2, -y-1/2, z-1/2'

loop_
_atom_site_label
_atom_site_type_symbol
_atom_site_fract_x
_atom_site_fract_y
_atom_site_fract_z
_atom_site_U_iso_or_equiv
_atom_site_adp_type
_atom_site_occupancy
_atom_site_symmetry_multiplicity
_atom_site_calc_flag
_atom_site_refinement_flags
_atom_site_disorder_group
C53B C 0.6665(16) 0.9470(11) 0.4827(6) 0.105(8) Uani 0.519(14) 1 d P 2
H53B H 0.7128 0.9124 0.4767 0.126 Uiso 0.519(14) 1 calc PR 2
C1 C 0.3213(6) 0.9004(4) -0.1538(4) 0.080(2) Uani 1 1 d . .
H1 H 0.2581 0.9221 -0.1731 0.096 Uiso 1 1 calc R .
C2 C 0.3868(7) 0.8719(4) -0.1922(4) 0.078(2) Uani 1 1 d . .
H2 H 0.3686 0.8742 -0.2372 0.093 Uiso 1 1 calc R .
C3 C 0.4772(8) 0.8408(4) -0.1646(4) 0.098(3) Uani 1 1 d . .
H3 H 0.5221 0.8210 -0.1906 0.118 Uiso 1 1 calc R .
C4 C 0.5043(9) 0.8376(6) -0.0985(5) 0.139(4) Uani 1 1 d . .
H4 H 0.5682 0.8164 -0.0796 0.167 Uiso 1 1 calc R .
C5 C 0.4380(8) 0.8653(5) -0.0604(4) 0.118(3) Uani 1 1 d . .
H5 H 0.4560 0.8616 -0.0155 0.141 Uiso 1 1 calc R .
C6 C 0.3467(5) 0.8979(4) -0.0862(3) 0.072(2) Uani 1 1 d . .
C7 C 0.2750(5) 0.9309(4) -0.0431(3) 0.081(2) Uani 1 1 d . .
H7A H 0.3017 0.9201 0.0021 0.097 Uiso 1 1 calc R .
H7B H 0.2787 0.9782 -0.0479 0.097 Uiso 1 1 calc R .
C8 C 0.1138(5) 0.8596(3) -0.0355(3) 0.0566(16) Uani 1 1 d . .
C9 C 0.0008(5) 0.8401(3) -0.0662(3) 0.0552(16) Uani 1 1 d . .
C10 C -0.0591(6) 0.8048(4) -0.0281(4) 0.077(2) Uani 1 1 d . .
H10 H -0.0298 0.7964 0.0151 0.093 Uiso 1 1 calc R .
C11 C -0.1624(6) 0.7818(4) -0.0532(4) 0.082(2) Uani 1 1 d . .
H11 H -0.2033 0.7596 -0.0265 0.099 Uiso 1 1 calc R .
C12 C -0.2053(6) 0.7920(4) -0.1185(4) 0.078(2) Uani 1 1 d . .
H12 H -0.2735 0.7751 -0.1363 0.093 Uiso 1 1 calc R .
C13 C -0.1454(5) 0.8274(3) -0.1563(3) 0.0640(18) Uani 1 1 d . .
H13 H -0.1738 0.8345 -0.1999 0.077 Uiso 1 1 calc R .
C14 C -0.0446(5) 0.8524(3) -0.1313(3) 0.0537(15) Uani 1 1 d . .
C15 C -0.0263(5) 0.9051(3) -0.2334(3) 0.0680(19) Uani 1 1 d . .
H15A H -0.0944 0.9290 -0.2348 0.082 Uiso 1 1 calc R .
H15B H -0.0407 0.8660 -0.2599 0.082 Uiso 1 1 calc R .
C16 C 0.0566(6) 0.9473(3) -0.2583(3) 0.0616(17) Uani 1 1 d . .
C17 C 0.1108(6) 0.9281(4) -0.3058(3) 0.0717(19) Uani 1 1 d . .
H17 H 0.0993 0.8859 -0.3225 0.086 Uiso 1 1 calc R .
C18 C 0.1823(7) 0.9683(4) -0.3306(4) 0.087(2) Uani 1 1 d . .
H18 H 0.2170 0.9539 -0.3643 0.105 Uiso 1 1 calc R .
C19 C 0.2024(6) 1.0313(5) -0.3045(4) 0.085(2) Uani 1 1 d . .
H19 H 0.2504 1.0593 -0.3210 0.102 Uiso 1 1 calc R .
C20 C 0.1510(5) 1.0516(3) -0.2541(3) 0.0603(17) Uani 1 1 d . .
C21 C 0.0784(5) 1.0099(3) -0.2320(3) 0.0610(17) Uani 1 1 d . .
H21 H 0.0427 1.0238 -0.1984 0.073 Uiso 1 1 calc R .
C22 C 0.3491(5) 1.0383(3) 0.2145(3) 0.0674(18) Uani 1 1 d . .
H22 H 0.2984 1.0503 0.1784 0.081 Uiso 1 1 calc R .
C23 C 0.3387(6) 1.0616(3) 0.2754(4) 0.075(2) Uani 1 1 d . .
H23 H 0.2820 1.0902 0.2800 0.090 Uiso 1 1 calc R .
C24 C 0.4120(6) 1.0427(4) 0.3294(4) 0.080(2) Uani 1 1 d . .
H24 H 0.4037 1.0578 0.3704 0.096 Uiso 1 1 calc R .
C25 C 0.4965(6) 1.0018(4) 0.3227(4) 0.074(2) Uani 1 1 d . .
H25 H 0.5457 0.9891 0.3592 0.089 Uiso 1 1 calc R .
C26 C 0.5095(6) 0.9794(3) 0.2621(4) 0.072(2) Uani 1 1 d . .
H26 H 0.5683 0.9523 0.2577 0.086 Uiso 1 1 calc R .
C27 C 0.4349(5) 0.9971(3) 0.2072(3) 0.0561(16) Uani 1 1 d . .
C28 C 0.4498(5) 0.9763(3) 0.1392(3) 0.0600(17) Uani 1 1 d . .
H28A H 0.3796 0.9622 0.1156 0.072 Uiso 1 1 calc R .
H28B H 0.4727 1.0143 0.1168 0.072 Uiso 1 1 calc R .
C29 C 0.5029(5) 0.8635(3) 0.1178(3) 0.0506(15) Uani 1 1 d . .
C30 C 0.5924(5) 0.8150(3) 0.1160(3) 0.0494(15) Uani 1 1 d . .
C31 C 0.5650(5) 0.7587(3) 0.0786(3) 0.0574(16) Uani 1 1 d . .
H31 H 0.4940 0.7537 0.0564 0.069 Uiso 1 1 calc R .
C32 C 0.6418(6) 0.7103(3) 0.0740(3) 0.0681(19) Uani 1 1 d . .
H32 H 0.6227 0.6732 0.0486 0.082 Uiso 1 1 calc R .
C33 C 0.7454(6) 0.7175(4) 0.1071(3) 0.071(2) Uani 1 1 d . .
H33 H 0.7964 0.6845 0.1045 0.085 Uiso 1 1 calc R .
C34 C 0.7766(5) 0.7717(4) 0.1442(4) 0.0696(19) Uani 1 1 d . .
H34 H 0.8477 0.7751 0.1667 0.084 Uiso 1 1 calc R .
C35 C 0.7022(5) 0.8219(3) 0.1481(3) 0.0582(17) Uani 1 1 d . .
C36 C 0.8334(5) 0.8799(4) 0.2250(4) 0.078(2) Uani 1 1 d . .
H36A H 0.8914 0.8701 0.2003 0.094 Uiso 1 1 calc R .
H36B H 0.8357 0.8475 0.2593 0.094 Uiso 1 1 calc R .
C37 C 0.1149(8) 0.9511(4) 0.3798(4) 0.100(3) Uani 1 1 d . .
H37 H 0.1555 0.9879 0.3722 0.120 Uiso 1 1 calc R .
C38 C 0.0512(12) 0.9535(7) 0.4272(7) 0.159(5) Uani 1 1 d . .
H38 H 0.0487 0.9916 0.4515 0.191 Uiso 1 1 calc R .
C39 C -0.0082(12) 0.9006(9) 0.4389(7) 0.168(8) Uani 1 1 d . .
H39 H -0.0512 0.9025 0.4715 0.202 Uiso 1 1 calc R .
C40 C -0.0059(8) 0.8455(8) 0.4044(7) 0.145(5) Uani 1 1 d . .
H40 H -0.0467 0.8091 0.4126 0.173 Uiso 1 1 calc R .
C41 C 0.0602(7) 0.8439(4) 0.3548(4) 0.090(2) Uani 1 1 d . .
H41 H 0.0622 0.8064 0.3297 0.108 Uiso 1 1 calc R .
C42 C 0.1203(5) 0.8973(4) 0.3443(3) 0.0612(17) Uani 1 1 d . .
C43 C 0.1901(5) 0.8972(3) 0.2922(3) 0.0656(18) Uani 1 1 d . .
H43A H 0.1558 0.8702 0.2562 0.079 Uiso 1 1 calc R .
H43B H 0.1957 0.9416 0.2762 0.079 Uiso 1 1 calc R .
C44 C 0.3626(5) 0.8418(3) 0.2799(3) 0.0503(15) Uani 1 1 d . .
C45 C 0.4739(5) 0.8176(3) 0.3087(3) 0.0484(15) Uani 1 1 d . .
C46 C 0.5289(5) 0.7812(3) 0.2696(3) 0.0576(16) Uani 1 1 d . .
H46 H 0.4962 0.7741 0.2267 0.069 Uiso 1 1 calc R .
C47 C 0.6302(6) 0.7545(3) 0.2907(3) 0.0704(19) Uani 1 1 d . .
H47 H 0.6647 0.7291 0.2630 0.084 Uiso 1 1 calc R .
C48 C 0.6801(5) 0.7660(4) 0.3542(4) 0.0694(19) Uani 1 1 d . .
H48 H 0.7497 0.7494 0.3689 0.083 Uiso 1 1 calc R .
C49 C 0.6279(6) 0.8015(3) 0.3956(3) 0.0692(19) Uani 1 1 d . .
H49 H 0.6615 0.8080 0.4384 0.083 Uiso 1 1 calc R .
C50 C 0.5238(6) 0.8284(3) 0.3738(3) 0.0575(17) Uani 1 1 d . .
C51 C 0.5142(9) 0.8774(5) 0.4800(3) 0.104(3) Uani 1 1 d . .
C54 C 0.2911(19) 0.9875(13) 0.5127(8) 0.097(6) Uani 0.50 1 d PD .
C55 C 0.5000 1.0000 0.5000 0.077(3) Uani 1 2 d S .
C52A C 0.4612(19) 0.9474(8) 0.4939(6) 0.069(6) Uani 0.481(14) 1 d P 1
C53A C 0.3518(16) 0.9366(9) 0.5014(7) 0.080(6) Uani 0.481(14) 1 d P 1
H53A H 0.3226 0.8944 0.4984 0.097 Uiso 0.481(14) 1 calc PR 1
C52B C 0.5558(16) 0.9335(10) 0.4873(6) 0.078(6) Uani 0.519(14) 1 d P 2
N1 N 0.1593(4) 0.9087(3) -0.0610(2) 0.0697(16) Uani 1 1 d . .
H1A H 0.1186 0.9304 -0.0911 0.084 Uiso 1 1 calc R .
N2 N 0.5289(4) 0.9238(3) 0.1367(3) 0.0654(14) Uani 1 1 d . .
H2A H 0.5970 0.9329 0.1484 0.078 Uiso 1 1 calc R .
N3 N 0.3000(4) 0.8719(3) 0.3163(2) 0.0594(14) Uani 1 1 d . .
H3A H 0.3255 0.8770 0.3569 0.071 Uiso 1 1 calc R .
N4 N 0.3306(5) 0.6788(3) 0.0961(3) 0.0676(15) Uani 1 1 d . .
N5 N 0.0740(5) 0.7223(3) 0.1620(3) 0.0641(15) Uani 1 1 d . .
N6 N 0.1071(6) 0.9239(3) 0.1168(3) 0.0724(16) Uani 1 1 d . .
O1 O 0.1657(3) 0.8294(2) 0.01243(19) 0.0631(11) Uani 1 1 d . .
O2 O 0.0187(3) 0.8876(2) -0.16711(18) 0.0578(11) Uani 1 1 d . .
O3 O 0.4052(3) 0.8458(2) 0.10017(18) 0.0532(10) Uani 1 1 d . .
O4 O 0.7292(3) 0.8779(2) 0.1831(2) 0.0696(12) Uani 1 1 d . .
O5 O 0.3283(3) 0.8330(2) 0.22022(17) 0.0598(11) Uani 1 1 d . .
O6 O 0.4668(4) 0.8637(2) 0.41247(19) 0.0754(14) Uani 1 1 d . .
O7 O 0.2909(3) 0.7157(2) 0.0493(2) 0.0614(11) Uani 1 1 d . .
O8 O 0.3645(5) 0.6240(3) 0.0876(3) 0.1028(18) Uani 1 1 d . .
O9 O 0.3349(4) 0.7026(2) 0.1528(2) 0.0660(12) Uani 1 1 d . .
O10 O 0.0885(4) 0.7254(2) 0.1036(2) 0.0678(12) Uani 1 1 d . .
O11 O -0.0014(4) 0.6907(3) 0.1772(3) 0.0896(16) Uani 1 1 d . .
O12 O 0.1419(4) 0.7531(2) 0.2026(2) 0.0711(13) Uani 1 1 d . .
O13 O 0.0692(4) 0.8691(3) 0.1287(2) 0.0724(13) Uani 1 1 d . .
O14 O 0.0521(5) 0.9735(3) 0.1075(3) 0.120(2) Uani 1 1 d . .
O15 O 0.2082(4) 0.9246(2) 0.1142(2) 0.0754(13) Uani 1 1 d . .
Tb1 Tb 0.23778(2) 0.805333(15) 0.119320(12) 0.04803(12) Uani 1 1 d . .
H54 H 0.217(4) 0.992(10) 0.513(10) 0.40(13) Uiso 1 1 d D .

loop_
_atom_site_aniso_label
_atom_site_aniso_U_11
_atom_site_aniso_U_22
_atom_site_aniso_U_33
_atom_site_aniso_U_23
_atom_site_aniso_U_13
_atom_site_aniso_U_12
C53B 0.111(15) 0.16(2) 0.038(8) -0.022(9) -0.016(9) 0.053(14)
C1 0.074(5) 0.097(6) 0.063(5) 0.010(4) -0.003(4) 0.004(4)
C2 0.093(6) 0.076(5) 0.065(5) 0.000(4) 0.014(5) 0.002(5)
C3 0.120(8) 0.099(7) 0.081(6) 0.016(5) 0.033(6) 0.019(6)
C4 0.146(10) 0.185(11) 0.093(7) 0.046(7) 0.041(7) 0.089(8)
C5 0.113(7) 0.170(10) 0.068(5) 0.044(6) 0.009(5) 0.055(7)
C6 0.051(4) 0.108(6) 0.054(4) 0.007(4) 0.004(4) -0.011(4)
C7 0.050(4) 0.135(7) 0.054(4) 0.008(4) 0.000(3) -0.019(4)
C8 0.055(4) 0.075(5) 0.038(3) -0.002(3) 0.003(3) -0.005(4)
C9 0.048(4) 0.073(4) 0.043(3) 0.011(3) 0.004(3) -0.002(3)
C10 0.060(4) 0.108(6) 0.062(4) 0.022(4) 0.004(4) -0.008(4)
C11 0.060(5) 0.111(6) 0.076(5) 0.024(4) 0.012(4) -0.009(4)
C12 0.048(4) 0.091(6) 0.092(6) 0.008(4) 0.003(4) 0.005(4)
C13 0.049(4) 0.076(5) 0.063(4) 0.016(3) -0.002(3) 0.005(3)
C14 0.054(4) 0.056(4) 0.048(4) 0.004(3) 0.000(3) -0.001(3)
C15 0.072(4) 0.074(5) 0.046(4) 0.008(3) -0.025(3) -0.008(4)
C16 0.067(4) 0.072(5) 0.039(3) 0.005(3) -0.012(3) -0.010(4)
C17 0.077(5) 0.084(5) 0.052(4) -0.006(4) 0.002(4) 0.004(4)
C18 0.088(6) 0.101(7) 0.075(5) -0.012(5) 0.021(5) -0.009(5)
C19 0.060(5) 0.116(7) 0.079(5) 0.006(5) 0.009(4) -0.017(5)
C20 0.042(4) 0.075(5) 0.057(4) 0.002(3) -0.012(3) 0.001(3)
C21 0.060(4) 0.069(5) 0.047(4) 0.001(3) -0.010(3) -0.002(4)
C22 0.058(4) 0.071(5) 0.067(5) -0.003(4) -0.011(4) 0.010(4)
C23 0.074(5) 0.073(5) 0.072(5) -0.010(4) -0.003(4) 0.012(4)
C24 0.087(6) 0.089(6) 0.058(4) -0.001(4) -0.003(4) 0.001(5)
C25 0.068(5) 0.087(6) 0.059(5) 0.011(4) -0.014(4) 0.009(4)
C26 0.070(5) 0.066(5) 0.073(5) 0.014(4) -0.007(4) 0.011(4)
C27 0.051(4) 0.050(4) 0.061(4) 0.001(3) -0.006(3) -0.004(3)
C28 0.053(4) 0.060(4) 0.062(4) -0.004(3) -0.004(3) 0.003(3)
C29 0.053(4) 0.067(4) 0.030(3) 0.001(3) 0.001(3) 0.000(3)
C30 0.046(3) 0.061(4) 0.040(3) -0.001(3) 0.003(3) -0.002(3)
C31 0.050(4) 0.074(5) 0.048(4) 0.000(3) 0.006(3) 0.002(3)
C32 0.070(5) 0.074(5) 0.059(4) -0.016(3) 0.008(4) -0.002(4)
C33 0.070(5) 0.079(5) 0.059(4) -0.006(3) -0.001(4) 0.022(4)
C34 0.047(4) 0.079(5) 0.081(5) -0.014(4) 0.005(4) 0.008(4)
C35 0.052(4) 0.072(5) 0.048(4) -0.009(3) 0.000(3) 0.001(3)
C36 0.061(4) 0.078(5) 0.087(5) 0.001(4) -0.015(4) -0.008(4)
C37 0.125(8) 0.098(7) 0.084(6) -0.002(5) 0.041(6) 0.013(5)
C38 0.210(15) 0.138(12) 0.145(11) 0.004(9) 0.079(11) 0.043(10)
C39 0.174(14) 0.214(18) 0.139(11) 0.077(12) 0.094(10) 0.114(14)
C40 0.068(6) 0.181(13) 0.185(14) 0.103(11) 0.023(8) 0.034(8)
C41 0.069(5) 0.095(7) 0.100(7) 0.027(5) -0.006(5) 0.015(5)
C42 0.056(4) 0.071(5) 0.053(4) -0.002(4) -0.002(3) 0.017(4)
C43 0.073(5) 0.070(5) 0.049(4) -0.001(3) -0.005(4) 0.014(4)
C44 0.057(4) 0.056(4) 0.034(3) -0.003(3) -0.003(3) -0.009(3)
C45 0.050(3) 0.055(4) 0.037(3) -0.002(3) -0.004(3) -0.008(3)
C46 0.057(4) 0.068(4) 0.047(4) -0.005(3) 0.005(3) -0.005(3)
C47 0.060(4) 0.083(5) 0.068(5) -0.002(4) 0.012(4) -0.002(4)
C48 0.053(4) 0.077(5) 0.073(5) 0.008(4) -0.002(4) 0.000(4)
C49 0.067(4) 0.074(5) 0.058(4) 0.003(4) -0.019(4) 0.003(4)
C50 0.073(5) 0.054(4) 0.040(3) -0.001(3) -0.006(3) -0.002(3)
C51 0.139(8) 0.112(7) 0.043(4) -0.036(5) -0.039(5) 0.028(7)
C54 0.114(16) 0.116(16) 0.056(10) -0.027(10) -0.005(10) -0.015(15)
C55 0.089(9) 0.107(10) 0.029(5) -0.003(6) -0.012(5) 0.024(9)
C52A 0.110(17) 0.067(12) 0.017(6) -0.012(7) -0.025(8) -0.005(11)
C53A 0.089(13) 0.089(14) 0.054(9) -0.021(8) -0.017(9) 0.000(11)
C52B 0.078(13) 0.128(18) 0.022(6) 0.014(8) -0.010(7) 0.012(11)
N1 0.055(3) 0.103(5) 0.046(3) 0.012(3) -0.006(3) -0.011(3)
N2 0.048(3) 0.070(4) 0.073(4) -0.010(3) -0.008(3) 0.003(3)
N3 0.061(3) 0.080(4) 0.032(3) -0.011(2) -0.006(2) 0.006(3)
N4 0.065(4) 0.069(4) 0.065(4) -0.006(3) 0.000(3) 0.006(3)
N5 0.045(3) 0.069(4) 0.076(4) 0.008(3) 0.007(3) 0.010(3)
N6 0.081(5) 0.075(5) 0.059(4) 0.001(3) 0.006(3) 0.022(4)
O1 0.065(3) 0.080(3) 0.038(2) 0.005(2) -0.010(2) 0.005(2)
O2 0.056(3) 0.069(3) 0.042(2) 0.007(2) -0.009(2) -0.007(2)
O3 0.044(2) 0.070(3) 0.043(2) -0.0068(19) 0.0005(19) -0.002(2)
O4 0.048(3) 0.078(3) 0.075(3) -0.021(2) -0.012(2) 0.006(2)
O5 0.064(3) 0.080(3) 0.031(2) -0.0105(19) -0.007(2) 0.001(2)
O6 0.086(3) 0.092(4) 0.039(2) -0.018(2) -0.018(2) 0.018(3)
O7 0.067(3) 0.069(3) 0.044(2) -0.003(2) -0.003(2) 0.008(2)
O8 0.130(5) 0.071(4) 0.105(4) -0.012(3) 0.013(4) 0.037(3)
O9 0.076(3) 0.072(3) 0.043(2) -0.001(2) -0.008(2) 0.008(2)
O10 0.064(3) 0.083(3) 0.052(3) -0.007(2) -0.005(2) -0.004(2)
O11 0.059(3) 0.097(4) 0.113(4) 0.022(3) 0.015(3) -0.007(3)
O12 0.072(3) 0.090(4) 0.050(3) -0.001(2) 0.006(2) -0.011(3)
O13 0.066(3) 0.085(4) 0.067(3) -0.001(3) 0.014(2) 0.015(3)
O14 0.120(5) 0.109(5) 0.140(5) 0.025(4) 0.045(4) 0.063(4)
O15 0.062(3) 0.082(4) 0.078(3) -0.012(3) 0.001(3) 0.009(3)
Tb1 0.04476(18) 0.0639(2) 0.03129(15) -0.00406(14) -0.00608(11) 0.00451(16)

loop_
_atom_type_symbol
_atom_type_description
_atom_type_scat_dispersion_real
_atom_type_scat_dispersion_imag
_atom_type_scat_source
C C 0.0033 0.0016 'International Tables Vol C Tables 4.2.6.8 and 6.1.1.4'
H H 0.0000 0.0000 'International Tables Vol C Tables 4.2.6.8 and 6.1.1.4'
N N 0.0061 0.0033 'International Tables Vol C Tables 4.2.6.8 and 6.1.1.4'
O O 0.0106 0.0060 'International Tables Vol C Tables 4.2.6.8 and 6.1.1.4'
Tb Tb -0.1723 4.1537 'International Tables Vol C Tables 4.2.6.8 and 6.1.1.4'

loop_
_geom_angle_atom_site_label_1
_geom_angle_atom_site_label_2
_geom_angle_atom_site_label_3
_geom_angle
_geom_angle_site_symmetry_1
_geom_angle_site_symmetry_3
C52B C53B C54 121.6(18) . 3_676
C52B C53B H53B 119.2 . .
C54 C53B H53B 119.2 3_676 .
C2 C1 C6 121.4(7) . .
C2 C1 H1 119.3 . .
C6 C1 H1 119.3 . .
C3 C2 C1 119.4(8) . .
C3 C2 H2 120.3 . .
C1 C2 H2 120.3 . .
C2 C3 C4 120.4(9) . .
C2 C3 H3 119.8 . .
C4 C3 H3 119.8 . .
C5 C4 C3 120.0(9) . .
C5 C4 H4 120.0 . .
C3 C4 H4 120.0 . .
C6 C5 C4 121.5(8) . .
C6 C5 H5 119.2 . .
C4 C5 H5 119.2 . .
C5 C6 C1 117.2(7) . .
C5 C6 C7 121.2(7) . .
C1 C6 C7 121.6(7) . .
N1 C7 C6 110.5(6) . .
N1 C7 H7A 109.6 . .
C6 C7 H7A 109.6 . .
N1 C7 H7B 109.6 . .
C6 C7 H7B 109.6 . .
H7A C7 H7B 108.1 . .
O1 C8 N1 120.1(6) . .
O1 C8 C9 122.0(6) . .
N1 C8 C9 117.8(6) . .
C10 C9 C14 118.8(6) . .
C10 C9 C8 116.7(5) . .
C14 C9 C8 124.4(5) . .
C9 C10 C11 120.9(7) . .
C9 C10 H10 119.6 . .
C11 C10 H10 119.6 . .
C10 C11 C12 120.0(7) . .
C10 C11 H11 120.0 . .
C12 C11 H11 120.0 . .
C13 C12 C11 118.9(7) . .
C13 C12 H12 120.6 . .
C11 C12 H12 120.6 . .
C14 C13 C12 121.5(6) . .
C14 C13 H13 119.3 . .
C12 C13 H13 119.3 . .
C13 C14 O2 123.7(5) . .
C13 C14 C9 119.8(6) . .
O2 C14 C9 116.4(5) . .
O2 C15 C16 107.1(5) . .
O2 C15 H15A 110.3 . .
C16 C15 H15A 110.3 . .
O2 C15 H15B 110.3 . .
C16 C15 H15B 110.3 . .
H15A C15 H15B 108.5 . .
C17 C16 C21 117.8(6) . .
C17 C16 C15 123.0(7) . .
C21 C16 C15 119.2(6) . .
C16 C17 C18 122.5(7) . .
C16 C17 H17 118.7 . .
C18 C17 H17 118.7 . .
C17 C18 C19 119.1(7) . .
C17 C18 H18 120.4 . .
C19 C18 H18 120.4 . .
C20 C19 C18 119.7(7) . .
C20 C19 H19 120.1 . .
C18 C19 H19 120.1 . .
C21 C20 C19 118.8(7) . .
C21 C20 C36 118.7(6) . 3_675
C19 C20 C36 122.4(7) . 3_675
C20 C21 C16 121.9(7) . .
C20 C21 H21 119.1 . .
C16 C21 H21 119.1 . .
C23 C22 C27 119.9(6) . .
C23 C22 H22 120.0 . .
C27 C22 H22 120.0 . .
C24 C23 C22 120.4(7) . .
C24 C23 H23 119.8 . .
C22 C23 H23 119.8 . .
C25 C24 C23 120.0(7) . .
C25 C24 H24 120.0 . .
C23 C24 H24 120.0 . .
C24 C25 C26 120.3(7) . .
C24 C25 H25 119.9 . .
C26 C25 H25 119.9 . .
C25 C26 C27 120.3(7) . .
C25 C26 H26 119.8 . .
C27 C26 H26 119.8 . .
C22 C27 C26 119.0(6) . .
C22 C27 C28 119.0(6) . .
C26 C27 C28 121.8(6) . .
N2 C28 C27 115.0(5) . .
N2 C28 H28A 108.5 . .
C27 C28 H28A 108.5 . .
N2 C28 H28B 108.5 . .
C27 C28 H28B 108.5 . .
H28A C28 H28B 107.5 . .
O3 C29 N2 122.1(6) . .
O3 C29 C30 119.2(6) . .
N2 C29 C30 118.7(6) . .
C31 C30 C35 118.0(6) . .
C31 C30 C29 116.4(5) . .
C35 C30 C29 125.6(5) . .
C32 C31 C30 121.1(6) . .
C32 C31 H31 119.4 . .
C30 C31 H31 119.4 . .
C33 C32 C31 119.3(6) . .
C33 C32 H32 120.3 . .
C31 C32 H32 120.3 . .
C32 C33 C34 121.9(7) . .
C32 C33 H33 119.0 . .
C34 C33 H33 119.0 . .
C33 C34 C35 119.9(7) . .
C33 C34 H34 120.0 . .
C35 C34 H34 120.0 . .
O4 C35 C34 122.6(6) . .
O4 C35 C30 117.8(5) . .
C34 C35 C30 119.6(6) . .
O4 C36 C20 108.1(5) . 3_675
O4 C36 H36A 110.1 . .
C20 C36 H36A 110.1 3_675 .
O4 C36 H36B 110.1 . .
C20 C36 H36B 110.1 3_675 .
H36A C36 H36B 108.4 . .
C42 C37 C38 121.3(10) . .
C42 C37 H37 119.3 . .
C38 C37 H37 119.3 . .
C39 C38 C37 120.1(13) . .
C39 C38 H38 120.0 . .
C37 C38 H38 120.0 . .
C40 C39 C38 120.8(14) . .
C40 C39 H39 119.6 . .
C38 C39 H39 119.6 . .
C39 C40 C41 118.5(13) . .
C39 C40 H40 120.8 . .
C41 C40 H40 120.8 . .
C42 C41 C40 119.8(10) . .
C42 C41 H41 120.1 . .
C40 C41 H41 120.1 . .
C37 C42 C41 119.4(8) . .
C37 C42 C43 119.5(7) . .
C41 C42 C43 121.0(7) . .
N3 C43 C42 111.6(5) . .
N3 C43 H43A 109.3 . .
C42 C43 H43A 109.3 . .
N3 C43 H43B 109.3 . .
C42 C43 H43B 109.3 . .
H43A C43 H43B 108.0 . .
O5 C44 N3 119.9(5) . .
O5 C44 C45 119.3(5) . .
N3 C44 C45 120.8(5) . .
C46 C45 C50 118.5(6) . .
C46 C45 C44 117.2(5) . .
C50 C45 C44 124.3(6) . .
C45 C46 C47 123.0(6) . .
C45 C46 H46 118.5 . .
C47 C46 H46 118.5 . .
C46 C47 C48 118.7(7) . .
C46 C47 H47 120.7 . .
C48 C47 H47 120.7 . .
C49 C48 C47 120.6(6) . .
C49 C48 H48 119.7 . .
C47 C48 H48 119.7 . .
C48 C49 C50 120.5(6) . .
C48 C49 H49 119.8 . .
C50 C49 H49 119.8 . .
O6 C50 C49 123.5(6) . .
O6 C50 C45 117.6(6) . .
C49 C50 C45 118.8(6) . .
C52B C51 O6 112.6(10) . .
C52B C51 C52A 49.1(10) . .
O6 C51 C52A 103.4(7) . .
C53A C54 C53B 122(2) . 3_676
C53A C54 H54 133(10) . .
C53B C54 H54 105(10) 3_676 .
C52A C55 C52A 179.997(10) 3_676 .
C52A C55 C52B 51.3(12) 3_676 3_676
C52A C55 C52B 128.7(12) . 3_676
C52A C55 C52B 128.7(12) 3_676 .
C52A C55 C52B 51.3(12) . .
C52B C55 C52B 179.999(8) 3_676 .
C55 C52A C53A 121.1(18) . .
C55 C52A C51 131(2) . .
C53A C52A C51 108.0(14) . .
C54 C53A C52A 118.9(18) . .
C54 C53A H53A 120.6 . .
C52A C53A H53A 120.6 . .
C51 C52B C53B 123.5(19) . .
C51 C52B C55 128.8(16) . .
C53B C52B C55 107.7(15) . .
C8 N1 C7 126.4(6) . .
C8 N1 H1A 116.8 . .
C7 N1 H1A 116.8 . .
C29 N2 C28 124.3(5) . .
C29 N2 H2A 117.8 . .
C28 N2 H2A 117.8 . .
C44 N3 C43 124.5(5) . .
C44 N3 H3A 117.7 . .
C43 N3 H3A 117.7 . .
O8 N4 O7 122.2(6) . .
O8 N4 O9 121.6(6) . .
O7 N4 O9 116.2(5) . .
O11 N5 O12 122.9(6) . .
O11 N5 O10 121.0(6) . .
O12 N5 O10 116.1(6) . .
O14 N6 O13 123.5(7) . .
O14 N6 O15 121.3(7) . .
O13 N6 O15 115.1(6) . .
C8 O1 Tb1 159.3(4) . .
C14 O2 C15 119.0(4) . .
C29 O3 Tb1 153.3(4) . .
C35 O4 C36 117.8(5) . .
C44 O5 Tb1 168.3(4) . .
C50 O6 C51 120.4(5) . .
N4 O7 Tb1 95.2(4) . .
N4 O9 Tb1 96.7(4) . .
N5 O10 Tb1 97.3(4) . .
N5 O12 Tb1 94.9(4) . .
N6 O13 Tb1 95.8(4) . .
N6 O15 Tb1 97.5(4) . .
O5 Tb1 O1 152.62(16) . .
O5 Tb1 O3 75.78(14) . .
O1 Tb1 O3 88.49(14) . .
O5 Tb1 O10 122.22(15) . .
O1 Tb1 O10 81.25(15) . .
O3 Tb1 O10 152.73(15) . .
O5 Tb1 O15 80.98(15) . .
O1 Tb1 O15 73.62(15) . .
O3 Tb1 O15 76.90(15) . .
O10 Tb1 O15 123.25(16) . .
O5 Tb1 O9 78.75(14) . .
O1 Tb1 O9 123.21(14) . .
O3 Tb1 O9 86.66(15) . .
O10 Tb1 O9 78.20(15) . .
O15 Tb1 O9 156.50(15) . .
O5 Tb1 O7 125.63(14) . .
O1 Tb1 O7 71.81(14) . .
O3 Tb1 O7 80.20(14) . .
O10 Tb1 O7 72.61(15) . .
O15 Tb1 O7 138.66(15) . .
O9 Tb1 O7 51.60(13) . .
O5 Tb1 O13 95.14(15) . .
O1 Tb1 O13 76.70(15) . .
O3 Tb1 O13 127.63(17) . .
O10 Tb1 O13 74.49(17) . .
O15 Tb1 O13 50.75(16) . .
O9 Tb1 O13 142.96(17) . .
O7 Tb1 O13 137.13(15) . .
O5 Tb1 O12 71.50(15) . .
O1 Tb1 O12 127.39(15) . .
O3 Tb1 O12 144.09(14) . .
O10 Tb1 O12 51.22(15) . .
O15 Tb1 O12 111.47(16) . .
O9 Tb1 O12 72.95(15) . .
O7 Tb1 O12 107.31(15) . .
O13 Tb1 O12 70.51(16) . .

loop_
_geom_bond_atom_site_label_1
_geom_bond_atom_site_label_2
_geom_bond_distance
_geom_bond_site_symmetry_2
C53B C52B 1.42(3) .
C53B C54 1.43(3) 3_676
C53B H53B 0.9300 .
C1 C2 1.360(9) .
C1 C6 1.393(9) .
C1 H1 0.9300 .
C2 C3 1.332(10) .
C2 H2 0.9300 .
C3 C4 1.364(12) .
C3 H3 0.9300 .
C4 C5 1.356(11) .
C4 H4 0.9300 .
C5 C6 1.345(10) .
C5 H5 0.9300 .
C6 C7 1.521(9) .
C7 N1 1.491(8) .
C7 H7A 0.9700 .
C7 H7B 0.9700 .
C8 O1 1.256(7) .
C8 N1 1.303(8) .
C8 C9 1.495(8) .
C9 C10 1.375(8) .
C9 C14 1.402(8) .
C10 C11 1.382(9) .
C10 H10 0.9300 .
C11 C12 1.393(10) .
C11 H11 0.9300 .
C12 C13 1.373(9) .
C12 H12 0.9300 .
C13 C14 1.369(8) .
C13 H13 0.9300 .
C14 O2 1.372(7) .
C15 O2 1.447(6) .
C15 C16 1.495(9) .
C15 H15A 0.9700 .
C15 H15B 0.9700 .
C16 C17 1.343(9) .
C16 C21 1.398(8) .
C17 C18 1.368(10) .
C17 H17 0.9300 .
C18 C19 1.399(10) .
C18 H18 0.9300 .
C19 C20 1.379(9) .
C19 H19 0.9300 .
C20 C21 1.370(8) .
C20 C36 1.521(9) 3_675
C21 H21 0.9300 .
C22 C23 1.381(9) .
C22 C27 1.382(8) .
C22 H22 0.9300 .
C23 C24 1.379(9) .
C23 H23 0.9300 .
C24 C25 1.363(9) .
C24 H24 0.9300 .
C25 C26 1.378(9) .
C25 H25 0.9300 .
C26 C27 1.394(8) .
C26 H26 0.9300 .
C27 C28 1.520(8) .
C28 N2 1.457(7) .
C28 H28A 0.9700 .
C28 H28B 0.9700 .
C29 O3 1.257(6) .
C29 N2 1.314(7) .
C29 C30 1.489(8) .
C30 C31 1.396(8) .
C30 C35 1.421(8) .
C31 C32 1.384(8) .
C31 H31 0.9300 .
C32 C33 1.361(9) .
C32 H32 0.9300 .
C33 C34 1.367(9) .
C33 H33 0.9300 .
C34 C35 1.388(9) .
C34 H34 0.9300 .
C35 O4 1.365(7) .
C36 O4 1.435(7) .
C36 C20 1.521(9) 3_675
C36 H36A 0.9700 .
C36 H36B 0.9700 .
C37 C42 1.331(10) .
C37 C38 1.363(13) .
C37 H37 0.9300 .
C38 C39 1.349(18) .
C38 H38 0.9300 .
C39 C40 1.335(18) .
C39 H39 0.9300 .
C40 C41 1.420(14) .
C40 H40 0.9300 .
C41 C42 1.355(10) .
C41 H41 0.9300 .
C42 C43 1.496(9) .
C43 N3 1.464(7) .
C43 H43A 0.9700 .
C43 H43B 0.9700 .
C44 O5 1.259(6) .
C44 N3 1.322(7) .
C44 C45 1.494(8) .
C45 C46 1.364(8) .
C45 C50 1.411(8) .
C46 C47 1.372(8) .
C46 H46 0.9300 .
C47 C48 1.385(9) .
C47 H47 0.9300 .
C48 C49 1.367(9) .
C48 H48 0.9300 .
C49 C50 1.406(9) .
C49 H49 0.9300 .
C50 O6 1.361(7) .
C51 C52B 1.252(18) .
C51 O6 1.459(7) .
C51 C52A 1.62(2) .
C54 C53A 1.32(2) .
C54 C53B 1.43(3) 3_676
C54 H54 0.931(10) .
C55 C52A 1.172(18) 3_676
C55 C52A 1.172(18) .
C55 C52B 1.56(2) 3_676
C55 C52B 1.56(2) .
C52A C53A 1.41(3) .
C53A H53A 0.9300 .
N1 H1A 0.8600 .
N2 H2A 0.8600 .
N3 H3A 0.8600 .
N4 O8 1.215(6) .
N4 O7 1.266(6) .
N4 O9 1.272(7) .
N5 O11 1.219(6) .
N5 O12 1.258(7) .
N5 O10 1.260(6) .
N6 O14 1.215(7) .
N6 O13 1.252(7) .
N6 O15 1.262(7) .
O1 Tb1 2.311(4) .
O3 Tb1 2.328(4) .
O5 Tb1 2.284(4) .
O7 Tb1 2.492(4) .
O9 Tb1 2.456(4) .
O10 Tb1 2.446(4) .
O12 Tb1 2.498(4) .
O13 Tb1 2.495(4) .
O15 Tb1 2.455(5) .

loop_
_geom_torsion_atom_site_label_1
_geom_torsion_atom_site_label_2
_geom_torsion_atom_site_label_3
_geom_torsion_atom_site_label_4
_geom_torsion
_geom_torsion_site_symmetry_1
_geom_torsion_site_symmetry_4
C6 C1 C2 C3 0.1(12) . .
C1 C2 C3 C4 -0.3(14) . .
C2 C3 C4 C5 1.2(17) . .
C3 C4 C5 C6 -2.0(18) . .
C4 C5 C6 C1 1.8(15) . .
C4 C5 C6 C7 -177.8(9) . .
C2 C1 C6 C5 -0.9(12) . .
C2 C1 C6 C7 178.7(7) . .
C5 C6 C7 N1 -126.8(8) . .
C1 C6 C7 N1 53.6(9) . .
O1 C8 C9 C10 22.8(9) . .
N1 C8 C9 C10 -158.9(7) . .
O1 C8 C9 C14 -153.8(6) . .
N1 C8 C9 C14 24.4(10) . .
C14 C9 C10 C11 -0.1(11) . .
C8 C9 C10 C11 -176.9(7) . .
C9 C10 C11 C12 2.6(12) . .
C10 C11 C12 C13 -2.7(12) . .
C11 C12 C13 C14 0.4(11) . .
C12 C13 C14 O2 179.5(6) . .
C12 C13 C14 C9 2.1(10) . .
C10 C9 C14 C13 -2.3(10) . .
C8 C9 C14 C13 174.3(6) . .
C10 C9 C14 O2 -179.9(6) . .
C8 C9 C14 O2 -3.3(9) . .
O2 C15 C16 C17 112.9(7) . .
O2 C15 C16 C21 -68.0(7) . .
C21 C16 C17 C18 -2.6(10) . .
C15 C16 C17 C18 176.5(7) . .
C16 C17 C18 C19 1.8(12) . .
C17 C18 C19 C20 0.5(12) . .
C18 C19 C20 C21 -1.8(10) . .
C18 C19 C20 C36 -178.1(7) . 3_675
C19 C20 C21 C16 1.0(9) . .
C36 C20 C21 C16 177.4(6) 3_675 .
C17 C16 C21 C20 1.2(9) . .
C15 C16 C21 C20 -178.0(6) . .
C27 C22 C23 C24 -1.6(11) . .
C22 C23 C24 C25 1.4(12) . .
C23 C24 C25 C26 0.2(12) . .
C24 C25 C26 C27 -1.4(11) . .
C23 C22 C27 C26 0.4(10) . .
C23 C22 C27 C28 -175.3(6) . .
C25 C26 C27 C22 1.1(10) . .
C25 C26 C27 C28 176.7(6) . .
C22 C27 C28 N2 -169.1(6) . .
C26 C27 C28 N2 15.3(9) . .
O3 C29 C30 C31 17.0(8) . .
N2 C29 C30 C31 -161.9(5) . .
O3 C29 C30 C35 -164.0(5) . .
N2 C29 C30 C35 17.2(9) . .
C35 C30 C31 C32 1.4(9) . .
C29 C30 C31 C32 -179.5(6) . .
C30 C31 C32 C33 0.7(10) . .
C31 C32 C33 C34 -1.0(11) . .
C32 C33 C34 C35 -0.8(11) . .
C33 C34 C35 O4 -178.5(6) . .
C33 C34 C35 C30 2.9(10) . .
C31 C30 C35 O4 178.2(5) . .
C29 C30 C35 O4 -0.8(9) . .
C31 C30 C35 C34 -3.2(9) . .
C29 C30 C35 C34 177.8(6) . .
C42 C37 C38 C39 -0.1(19) . .
C37 C38 C39 C40 0(2) . .
C38 C39 C40 C41 0(2) . .
C39 C40 C41 C42 1.0(15) . .
C38 C37 C42 C41 0.8(13) . .
C38 C37 C42 C43 179.2(9) . .
C40 C41 C42 C37 -1.3(11) . .
C40 C41 C42 C43 -179.7(7) . .
C37 C42 C43 N3 93.2(8) . .
C41 C42 C43 N3 -88.4(8) . .
O5 C44 C45 C46 -6.2(8) . .
N3 C44 C45 C46 173.4(6) . .
O5 C44 C45 C50 175.7(6) . .
N3 C44 C45 C50 -4.7(9) . .
C50 C45 C46 C47 0.2(10) . .
C44 C45 C46 C47 -178.1(6) . .
C45 C46 C47 C48 -1.3(10) . .
C46 C47 C48 C49 2.0(10) . .
C47 C48 C49 C50 -1.6(11) . .
C48 C49 C50 O6 179.3(6) . .
C48 C49 C50 C45 0.5(10) . .
C46 C45 C50 O6 -178.6(6) . .
C44 C45 C50 O6 -0.5(9) . .
C46 C45 C50 C49 0.2(9) . .
C44 C45 C50 C49 178.3(6) . .
C52A C55 C52A C53A 104(14) 3_676 .
C52B C55 C52A C53A -3.6(18) 3_676 .
C52B C55 C52A C53A 176.4(18) . .
C52A C55 C52A C51 -73(9) 3_676 .
C52B C55 C52A C51 179.2(9) 3_676 .
C52B C55 C52A C51 -0.8(9) . .
C52B C51 C52A C55 1.0(11) . .
O6 C51 C52A C55 -107.4(13) . .
C52B C51 C52A C53A -176.5(15) . .
O6 C51 C52A C53A 75.1(12) . .
C53B C54 C53A C52A 0(2) 3_676 .
C55 C52A C53A C54 3(2) . .
C51 C52A C53A C54 -179.3(13) . .
O6 C51 C52B C53B -90.1(14) . .
C52A C51 C52B C53B -178.5(18) . .
O6 C51 C52B C55 87.6(14) . .
C52A C51 C52B C55 -0.7(8) . .
C54 C53B C52B C51 176.0(13) 3_676 .
C54 C53B C52B C55 -2.2(17) 3_676 .
C52A C55 C52B C51 -179.0(11) 3_676 .
C52A C55 C52B C51 1.0(11) . .
C52B C55 C52B C51 -98(14) 3_676 .
C52A C55 C52B C53B -1.0(15) 3_676 .
C52A C55 C52B C53B 179.0(15) . .
C52B C55 C52B C53B 80(18) 3_676 .
O1 C8 N1 C7 6.0(10) . .
C9 C8 N1 C7 -172.2(6) . .
C6 C7 N1 C8 92.2(8) . .
O3 C29 N2 C28 -0.4(9) . .
C30 C29 N2 C28 178.4(5) . .
C27 C28 N2 C29 108.7(7) . .
O5 C44 N3 C43 -0.4(9) . .
C45 C44 N3 C43 -180.0(5) . .
C42 C43 N3 C44 151.5(6) . .
N1 C8 O1 Tb1 82.8(13) . .
C9 C8 O1 Tb1 -99.0(12) . .
C13 C14 O2 C15 6.1(9) . .
C9 C14 O2 C15 -176.4(6) . .
C16 C15 O2 C14 175.7(5) . .
N2 C29 O3 Tb1 -88.0(10) . .
C30 C29 O3 Tb1 93.2(9) . .
C34 C35 O4 C36 -9.8(9) . .
C30 C35 O4 C36 168.8(6) . .
C20 C36 O4 C35 175.4(6) 3_675 .
N3 C44 O5 Tb1 -59(2) . .
C45 C44 O5 Tb1 120.6(19) . .
C49 C50 O6 C51 2.0(11) . .
C45 C50 O6 C51 -179.2(7) . .
C52B C51 O6 C50 98.3(13) . .
C52A C51 O6 C50 149.2(10) . .
O8 N4 O7 Tb1 175.9(6) . .
O9 N4 O7 Tb1 -5.3(6) . .
O8 N4 O9 Tb1 -175.8(6) . .
O7 N4 O9 Tb1 5.4(6) . .
O11 N5 O10 Tb1 174.2(5) . .
O12 N5 O10 Tb1 -6.3(6) . .
O11 N5 O12 Tb1 -174.4(5) . .
O10 N5 O12 Tb1 6.2(5) . .
O14 N6 O13 Tb1 170.9(6) . .
O15 N6 O13 Tb1 -8.5(6) . .
O14 N6 O15 Tb1 -170.7(6) . .
O13 N6 O15 Tb1 8.7(6) . .
C44 O5 Tb1 O1 135(2) . .
C44 O5 Tb1 O3 -168(2) . .
C44 O5 Tb1 O10 -11(2) . .
C44 O5 Tb1 O15 113(2) . .
C44 O5 Tb1 O9 -79(2) . .
C44 O5 Tb1 O7 -102(2) . .
C44 O5 Tb1 O13 64(2) . .
C44 O5 Tb1 O12 -3(2) . .
C8 O1 Tb1 O5 -46.9(13) . .
C8 O1 Tb1 O3 -101.1(12) . .
C8 O1 Tb1 O10 104.2(12) . .
C8 O1 Tb1 O15 -24.3(12) . .
C8 O1 Tb1 O9 173.9(12) . .
C8 O1 Tb1 O7 178.7(12) . .
C8 O1 Tb1 O13 28.2(12) . .
C8 O1 Tb1 O12 80.5(12) . .
C29 O3 Tb1 O5 14.3(9) . .
C29 O3 Tb1 O1 171.7(9) . .
C29 O3 Tb1 O10 -120.8(9) . .
C29 O3 Tb1 O15 98.2(9) . .
C29 O3 Tb1 O9 -64.9(9) . .
C29 O3 Tb1 O7 -116.5(9) . .
C29 O3 Tb1 O13 99.8(9) . .
C29 O3 Tb1 O12 -10.5(10) . .
N5 O10 Tb1 O5 12.7(4) . .
N5 O10 Tb1 O1 -152.1(4) . .
N5 O10 Tb1 O3 138.8(4) . .
N5 O10 Tb1 O15 -88.3(4) . .
N5 O10 Tb1 O9 81.2(3) . .
N5 O10 Tb1 O7 134.3(4) . .
N5 O10 Tb1 O13 -73.6(3) . .
N5 O10 Tb1 O12 3.7(3) . .
N6 O15 Tb1 O5 -109.4(4) . .
N6 O15 Tb1 O1 80.9(4) . .
N6 O15 Tb1 O3 173.3(4) . .
N6 O15 Tb1 O10 13.4(4) . .
N6 O15 Tb1 O9 -140.0(4) . .
N6 O15 Tb1 O7 115.2(4) . .
N6 O15 Tb1 O13 -5.1(3) . .
N6 O15 Tb1 O12 -43.4(4) . .
N4 O9 Tb1 O5 -159.4(4) . .
N4 O9 Tb1 O1 2.7(4) . .
N4 O9 Tb1 O3 -83.3(4) . .
N4 O9 Tb1 O10 73.9(4) . .
N4 O9 Tb1 O15 -128.6(4) . .
N4 O9 Tb1 O7 -3.1(3) . .
N4 O9 Tb1 O13 117.0(4) . .
N4 O9 Tb1 O12 126.7(4) . .
N4 O7 Tb1 O5 32.2(4) . .
N4 O7 Tb1 O1 -171.7(4) . .
N4 O7 Tb1 O3 96.7(4) . .
N4 O7 Tb1 O10 -85.4(4) . .
N4 O7 Tb1 O15 153.7(3) . .
N4 O7 Tb1 O9 3.2(3) . .
N4 O7 Tb1 O13 -126.9(4) . .
N4 O7 Tb1 O12 -47.1(4) . .
N6 O13 Tb1 O5 79.0(4) . .
N6 O13 Tb1 O1 -74.5(4) . .
N6 O13 Tb1 O3 3.0(4) . .
N6 O13 Tb1 O10 -158.9(4) . .
N6 O13 Tb1 O15 5.1(3) . .
N6 O13 Tb1 O9 157.1(3) . .
N6 O13 Tb1 O7 -117.9(4) . .
N6 O13 Tb1 O12 147.3(4) . .
N5 O12 Tb1 O5 -175.6(4) . .
N5 O12 Tb1 O1 27.1(4) . .
N5 O12 Tb1 O3 -150.2(3) . .
N5 O12 Tb1 O10 -3.7(3) . .
N5 O12 Tb1 O15 112.4(4) . .
N5 O12 Tb1 O9 -92.1(4) . .
N5 O12 Tb1 O7 -53.0(4) . .
N5 O12 Tb1 O13 81.8(4) . .
